data_7155684
loop_
_publ_author_name
'Zhou, Shi-Wen'
'Zheng, Qingfei'
'Huang, Xiuyong'
'Wang, Yong'
'Luo, Sifan'
'Jiang, Ren-Wang'
'Wang, Lei'
'Ye, Wen-Cai'
'Tian, Hai-Yan'

_publ_section_title
;
 Isolation and identification of L/D-lactate-conjugated bufadienolides
 from toad eggs revealing lactate racemization in amphibians
;
_journal_name_full 'Org. Biomol. Chem.'
_journal_paper_doi 10.1039/C7OB01055A
_journal_year 2017
_chemical_absolute_configuration re
_chemical_formula_sum 'C29 H42 O9'
_chemical_formula_weight 534.62
_space_group_crystal_system monoclinic
_space_group_IT_number 4
_space_group_name_Hall 'P 2yb'
_space_group_name_H-M_alt 'P 1 21 1'
_symmetry_space_group_name_Hall 'P 2yb'
_symmetry_space_group_name_H-M 'P 1 21 1'
_atom_sites_solution_hydrogens mixed
_audit_creation_method SHELXL-2016/6
_audit_update_record
;
2017-04-27 deposited with the CCDC.
2017-06-14 downloaded from the CCDC.
;
_cell_angle_alpha 90.0
_cell_angle_beta 107.8950(10)
_cell_angle_gamma 90.0
_cell_formula_units_Z 2
_cell_length_a 10.27418(11)
_cell_length_b 12.53092(12)
_cell_length_c 10.87663(16)
_cell_measurement_reflns_used 9344
_cell_measurement_temperature 100.00(10)
_cell_measurement_theta_max 73.4000
_cell_measurement_theta_min 4.2490
_cell_volume 1332.57(3)
_computing_cell_refinement 'CrysAlisPro 1.171.38.43f (Rigaku OD, 2015)'
_computing_data_collection 'CrysAlisPro 1.171.38.43f (Rigaku OD, 2015)'
_computing_data_reduction 'CrysAlisPro 1.171.38.43f (Rigaku OD, 2015)'
_computing_structure_refinement 'SHELXL-2016/6 (Sheldrick, 2016)'
_computing_structure_solution 'SHELXT 2014/5 (Sheldrick, 2014)'
_diffrn_ambient_temperature 100.00(10)
_diffrn_detector_area_resol_mean 5.2684
_diffrn_measured_fraction_theta_full 0.9996
_diffrn_measured_fraction_theta_max 0.9600
_diffrn_measurement_device_type 'SuperNova, Dual, Cu at zero, AtlasS2'
_diffrn_measurement_method '\w scans'
_diffrn_radiation_type CuK\a
_diffrn_radiation_wavelength 1.54184
_diffrn_reflns_av_R_equivalents 0.0395
_diffrn_reflns_av_unetI/netI 0.0489
_diffrn_reflns_Laue_measured_fraction_full 0.999
_diffrn_reflns_Laue_measured_fraction_max 0.989
_diffrn_reflns_limit_h_max 10
_diffrn_reflns_limit_h_min -12
_diffrn_reflns_limit_k_max 15
_diffrn_reflns_limit_k_min -15
_diffrn_reflns_limit_l_max 13
_diffrn_reflns_limit_l_min -13
_diffrn_reflns_number 12315
_diffrn_reflns_point_group_measured_fraction_full 0.985
_diffrn_reflns_point_group_measured_fraction_max 0.960
_diffrn_reflns_theta_full 66.9682
_diffrn_reflns_theta_max 73.5276
_diffrn_reflns_theta_min 3.5271
_diffrn_source 'micro-focus sealed X-ray tube'
_exptl_absorpt_coefficient_mu 0.806
_exptl_absorpt_correction_T_max 1.00000
_exptl_absorpt_correction_T_min 0.82785
_exptl_absorpt_correction_type multi-scan
_exptl_crystal_colour colourless
_exptl_crystal_density_diffrn 1.332
_exptl_crystal_description block
_exptl_crystal_F_000 576
_exptl_crystal_size_max 0.39
_exptl_crystal_size_mid 0.25
_exptl_crystal_size_min 0.20
_refine_diff_density_max 1.520
_refine_diff_density_min -0.318
_refine_diff_density_rms 0.059
_refine_ls_abs_structure_details
;
 Flack x determined using 2212 quotients [(I+)-(I-)]/[(I+)+(I-)]
 (Parsons, Flack and Wagner, Acta Cryst. B69 (2013) 249-259).
;
_refine_ls_abs_structure_Flack 0.01(10)
_refine_ls_extinction_coef 0.0018(7)
_refine_ls_extinction_expression Fc^*^=kFc[1+0.001xFc^2^\l^3^/sin(2\q)]^-1/4^
_refine_ls_extinction_method 'SHELXL-2016/6 (Sheldrick 2016)'
_refine_ls_goodness_of_fit_ref 1.042
_refine_ls_hydrogen_treatment constr
_refine_ls_matrix_type full
_refine_ls_number_parameters 353
_refine_ls_number_reflns 5169
_refine_ls_number_restraints 1
_refine_ls_restrained_S_all 1.042
_refine_ls_R_factor_all 0.0569
_refine_ls_R_factor_gt 0.0559
_refine_ls_shift/su_max 0.000
_refine_ls_shift/su_mean 0.000
_refine_ls_structure_factor_coef Fsqd
_refine_ls_weighting_details 'w=1/[\s^2^(Fo^2^)+(0.0803P)^2^+0.9278P] where P=(Fo^2^+2Fc^2^)/3'
_refine_ls_weighting_scheme calc
_refine_ls_wR_factor_gt 0.1467
_refine_ls_wR_factor_ref 0.1483
_reflns_Friedel_coverage 0.851
_reflns_Friedel_fraction_full 0.969
_reflns_Friedel_fraction_max 0.927
_reflns_number_gt 5047
_reflns_number_total 5169
_reflns_threshold_expression 'I > 2\s(I)'
_cod_data_source_file c7ob01055a2.cif
_cod_data_source_block TE-3
_cod_database_code 7155684
_shelx_shelxl_version_number 2016/6
_shelx_space_group_comment
;
The symmetry employed for this shelxl refinement is uniquely defined
by the following loop, which should always be used as a source of
symmetry information in preference to the above space-group names.
They are only intended as comments.
;

loop_
_space_group_symop_operation_xyz
'x, y, z'
'-x, y+1/2, -z'

loop_
_atom_site_label
_atom_site_type_symbol
_atom_site_fract_x
_atom_site_fract_y
_atom_site_fract_z
_atom_site_U_iso_or_equiv
_atom_site_adp_type
_atom_site_occupancy
_atom_site_site_symmetry_order
_atom_site_calc_flag
_atom_site_refinement_flags_posn
_atom_site_refinement_flags_adp
O1 O 0.6926(3) 0.5773(2) 0.1970(3) 0.0277(6) Uani 1 1 d . .
O2 O 0.0853(2) 0.4772(2) 0.5011(2) 0.0229(5) Uani 1 1 d . .
H2 H 0.029825 0.483294 0.428901 0.034 Uiso 1 1 calc R U
O3 O 0.1738(3) 0.4681(2) 0.7889(3) 0.0323(6) Uani 1 1 d . .
O4 O 0.3653(4) 0.3967(3) 0.9179(3) 0.0550(10) Uani 1 1 d . .
O5 O -0.1557(3) 0.7158(2) 0.8001(3) 0.0320(6) Uani 1 1 d . .
O6 O -0.3675(3) 0.6555(3) 0.7498(4) 0.0552(10) Uani 1 1 d . .
O7 O 0.8714(3) 0.4642(3) 0.2653(3) 0.0387(7) Uani 1 1 d . .
O8 O 0.9178(4) 0.4809(4) 0.0321(4) 0.0655(12) Uani 1 1 d . .
H8 H 0.978385 0.503402 0.094930 0.098 Uiso 1 1 calc R U
O9 O 0.5338(4) 0.2496(3) 0.1053(3) 0.0508(9) Uani 1 1 d G .
H9A H 0.482920 0.289869 0.047402 0.076 Uiso 1 1 d G U
H9B H 0.487737 0.223826 0.151151 0.076 Uiso 1 1 d G U
C1 C 0.4904(4) 0.7203(3) 0.2598(4) 0.0247(7) Uani 1 1 d . .
H1A H 0.496687 0.725463 0.172786 0.030 Uiso 1 1 calc R U
H1B H 0.467576 0.790636 0.284240 0.030 Uiso 1 1 calc R U
C2 C 0.6299(4) 0.6886(3) 0.3505(4) 0.0233(7) Uani 1 1 d . .
H2A H 0.698237 0.738358 0.340355 0.028 Uiso 1 1 calc R U
H2B H 0.628394 0.693193 0.439045 0.028 Uiso 1 1 calc R U
C3 C 0.6694(3) 0.5763(3) 0.3240(4) 0.0230(7) Uani 1 1 d . .
H3 H 0.753519 0.555016 0.390875 0.028 Uiso 1 1 calc R U
C4 C 0.5567(4) 0.4963(3) 0.3185(4) 0.0245(7) Uani 1 1 d . .
H4A H 0.550304 0.486483 0.404903 0.029 Uiso 1 1 calc R U
H4B H 0.581322 0.428108 0.289648 0.029 Uiso 1 1 calc R U
C5 C 0.4161(4) 0.5298(3) 0.2284(4) 0.0248(8) Uani 1 1 d . .
H5 H 0.422403 0.531177 0.140322 0.030 Uiso 1 1 calc R U
C6 C 0.3099(4) 0.4451(3) 0.2317(4) 0.0289(8) Uani 1 1 d . .
H6A H 0.225878 0.458742 0.162518 0.035 Uiso 1 1 calc R U
H6B H 0.343349 0.375319 0.217030 0.035 Uiso 1 1 calc R U
C7 C 0.2798(4) 0.4446(3) 0.3603(4) 0.0274(8) Uani 1 1 d . .
H7A H 0.361195 0.422865 0.428373 0.033 Uiso 1 1 calc R U
H7B H 0.208205 0.393182 0.356799 0.033 Uiso 1 1 calc R U
C8 C 0.2347(3) 0.5553(3) 0.3920(4) 0.0217(7) Uani 1 1 d . .
H8A H 0.151611 0.573120 0.321854 0.026 Uiso 1 1 calc R U
C9 C 0.3415(3) 0.6421(3) 0.3903(4) 0.0216(7) Uani 1 1 d . .
H9 H 0.426603 0.623091 0.457305 0.026 Uiso 1 1 calc R U
C10 C 0.3734(4) 0.6434(3) 0.2583(4) 0.0241(7) Uani 1 1 d . .
C11 C 0.2964(4) 0.7507(3) 0.4273(4) 0.0245(7) Uani 1 1 d . .
H11A H 0.368730 0.802308 0.434701 0.029 Uiso 1 1 calc R U
H11B H 0.216207 0.774532 0.359310 0.029 Uiso 1 1 calc R U
C12 C 0.2631(3) 0.7464(3) 0.5546(4) 0.0232(7) Uani 1 1 d . .
H12A H 0.233859 0.816672 0.572700 0.028 Uiso 1 1 calc R U
H12B H 0.345731 0.728645 0.623501 0.028 Uiso 1 1 calc R U
C13 C 0.1510(3) 0.6649(3) 0.5554(4) 0.0201(7) Uani 1 1 d . .
C14 C 0.1940(3) 0.5537(3) 0.5164(3) 0.0212(7) Uani 1 1 d . .
C15 C 0.3037(4) 0.5174(3) 0.6406(4) 0.0258(8) Uani 1 1 d . .
H15A H 0.314623 0.440489 0.641496 0.031 Uiso 1 1 calc R U
H15B H 0.391115 0.550453 0.647678 0.031 Uiso 1 1 calc R U
C16 C 0.2510(4) 0.5536(3) 0.7513(4) 0.0270(8) Uani 1 1 d . .
H16 H 0.327244 0.576486 0.825624 0.032 Uiso 1 1 calc R U
C17 C 0.1516(4) 0.6485(3) 0.6983(4) 0.0229(7) Uani 1 1 d . .
H17 H 0.194892 0.712011 0.746261 0.027 Uiso 1 1 calc R U
C18 C 0.0137(3) 0.7039(3) 0.4654(4) 0.0228(7) Uani 1 1 d . .
H18A H 0.020010 0.712635 0.379705 0.034 Uiso 1 1 calc R U
H18B H -0.009075 0.771059 0.496004 0.034 Uiso 1 1 calc R U
H18C H -0.056060 0.652520 0.463935 0.034 Uiso 1 1 calc R U
C19 C 0.2473(4) 0.6781(3) 0.1459(4) 0.0314(8) Uani 1 1 d . .
H19A H 0.168858 0.637880 0.148975 0.047 Uiso 1 1 calc R U
H19B H 0.264241 0.665149 0.065145 0.047 Uiso 1 1 calc R U
H19C H 0.230613 0.752765 0.153726 0.047 Uiso 1 1 calc R U
C20 C 0.0131(4) 0.6382(3) 0.7189(3) 0.0218(7) Uani 1 1 d . .
C21 C -0.0288(4) 0.7133(3) 0.7845(4) 0.0264(8) Uani 1 1 d . .
H21 H 0.032235 0.767510 0.822175 0.032 Uiso 1 1 calc R U
C22 C -0.0831(4) 0.5530(3) 0.6673(4) 0.0264(7) Uani 1 1 d . .
H22 H -0.057224 0.495727 0.625591 0.032 Uiso 1 1 calc R U
C23 C -0.2108(4) 0.5557(3) 0.6790(4) 0.0278(8) Uani 1 1 d . .
H23 H -0.271003 0.499931 0.645416 0.033 Uiso 1 1 calc R U
C24 C -0.2544(4) 0.6418(4) 0.7414(4) 0.0345(9) Uani 1 1 d . .
C25 C 0.2426(5) 0.3956(4) 0.8736(4) 0.0387(10) Uani 1 1 d . .
C26 C 0.1505(7) 0.3158(4) 0.9040(5) 0.0527(14) Uani 1 1 d . .
H26A H 0.063773 0.348309 0.896401 0.079 Uiso 1 1 calc R U
H26B H 0.190589 0.290148 0.990560 0.079 Uiso 1 1 calc R U
H26C H 0.137423 0.257139 0.844576 0.079 Uiso 1 1 calc R U
C1' C 0.7900(4) 0.5152(4) 0.1807(4) 0.0323(9) Uani 1 1 d . .
C2' C 0.7898(5) 0.5128(5) 0.0407(5) 0.0493(13) Uani 1 1 d . .
H2' H 0.775135 0.586335 0.008838 0.059 Uiso 1 1 calc R U
C3' C 0.6778(6) 0.4508(5) -0.0386(5) 0.0560(14) Uani 1 1 d . .
H3'A H 0.683552 0.447317 -0.124890 0.084 Uiso 1 1 calc R U
H3'B H 0.592945 0.483701 -0.039908 0.084 Uiso 1 1 calc R U
H3'C H 0.681923 0.380004 -0.003881 0.084 Uiso 1 1 calc R U

loop_
_atom_site_aniso_label
_atom_site_aniso_U_11
_atom_site_aniso_U_22
_atom_site_aniso_U_33
_atom_site_aniso_U_23
_atom_site_aniso_U_13
_atom_site_aniso_U_12
O1 0.0268(12) 0.0340(15) 0.0224(13) 0.0029(11) 0.0077(10) 0.0090(11)
O2 0.0245(12) 0.0171(11) 0.0250(13) -0.0006(10) 0.0044(9) -0.0035(10)
O3 0.0424(15) 0.0253(14) 0.0246(14) 0.0056(12) 0.0035(12) 0.0069(12)
O4 0.065(2) 0.063(2) 0.0327(18) 0.0143(17) 0.0091(16) 0.033(2)
O5 0.0296(13) 0.0273(13) 0.0423(17) -0.0053(12) 0.0157(12) -0.0010(11)
O6 0.0368(17) 0.055(2) 0.083(3) -0.017(2) 0.0321(18) -0.0113(16)
O7 0.0317(15) 0.0483(18) 0.0286(15) -0.0047(14) -0.0020(12) 0.0184(14)
O8 0.050(2) 0.096(3) 0.064(3) -0.014(2) 0.0370(19) -0.005(2)
O9 0.0469(18) 0.067(2) 0.0400(19) 0.0223(18) 0.0162(15) 0.0282(18)
C1 0.0237(17) 0.0239(17) 0.0265(18) 0.0010(15) 0.0076(14) 0.0031(14)
C2 0.0213(16) 0.0208(17) 0.0261(18) -0.0016(14) 0.0047(14) -0.0033(13)
C3 0.0206(15) 0.0271(18) 0.0200(16) 0.0008(14) 0.0041(12) 0.0020(14)
C4 0.0223(16) 0.0217(17) 0.0280(19) -0.0010(14) 0.0054(14) 0.0010(14)
C5 0.0218(16) 0.0254(19) 0.0255(19) -0.0059(15) 0.0047(14) -0.0006(14)
C6 0.0259(18) 0.0243(18) 0.036(2) -0.0129(16) 0.0087(16) -0.0028(14)
C7 0.0254(17) 0.0183(16) 0.040(2) -0.0093(15) 0.0124(16) -0.0058(13)
C8 0.0183(14) 0.0183(15) 0.0266(18) -0.0048(14) 0.0040(13) -0.0019(13)
C9 0.0184(15) 0.0194(16) 0.0257(17) -0.0042(14) 0.0046(13) -0.0007(13)
C10 0.0209(16) 0.0244(18) 0.0254(18) -0.0035(15) 0.0048(13) 0.0009(13)
C11 0.0234(16) 0.0192(16) 0.031(2) -0.0037(15) 0.0087(14) -0.0022(14)
C12 0.0217(16) 0.0164(15) 0.0305(19) -0.0059(15) 0.0068(14) -0.0006(13)
C13 0.0177(15) 0.0148(15) 0.0256(17) -0.0028(13) 0.0032(13) -0.0005(12)
C14 0.0178(15) 0.0165(15) 0.0258(18) -0.0026(14) 0.0016(13) -0.0012(12)
C15 0.0226(16) 0.0173(16) 0.032(2) -0.0016(15) 0.0003(15) 0.0050(13)
C16 0.0284(18) 0.0209(17) 0.0247(18) -0.0010(15) -0.0021(14) 0.0040(14)
C17 0.0227(16) 0.0177(16) 0.0244(18) -0.0024(14) 0.0016(13) 0.0012(13)
C18 0.0205(16) 0.0190(16) 0.0283(19) 0.0027(14) 0.0067(14) 0.0026(13)
C19 0.0265(18) 0.038(2) 0.027(2) 0.0017(17) 0.0045(15) 0.0047(16)
C20 0.0243(16) 0.0201(16) 0.0186(16) 0.0049(13) 0.0031(13) 0.0015(13)
C21 0.0261(17) 0.0216(16) 0.031(2) 0.0036(15) 0.0079(15) -0.0001(14)
C22 0.0361(19) 0.0231(17) 0.0186(17) 0.0018(14) 0.0063(14) -0.0013(15)
C23 0.0322(18) 0.0310(19) 0.0210(17) -0.0018(15) 0.0093(14) -0.0116(16)
C24 0.034(2) 0.040(2) 0.033(2) -0.0007(18) 0.0147(17) -0.0067(17)
C25 0.058(3) 0.036(2) 0.0173(18) 0.0034(17) 0.0053(18) 0.021(2)
C26 0.097(4) 0.033(2) 0.029(2) 0.006(2) 0.021(3) 0.002(3)
C1' 0.0276(18) 0.038(2) 0.030(2) -0.0052(17) 0.0064(16) 0.0094(16)
C2' 0.048(3) 0.068(3) 0.034(2) 0.001(2) 0.015(2) 0.026(2)
C3' 0.058(3) 0.073(4) 0.041(3) -0.009(3) 0.023(2) -0.010(3)

loop_
_atom_type_symbol
_atom_type_description
_atom_type_scat_dispersion_real
_atom_type_scat_dispersion_imag
_atom_type_scat_source
C C 0.0181 0.0091 'International Tables Vol C Tables 4.2.6.8 and 6.1.1.4'
H H 0.0000 0.0000 'International Tables Vol C Tables 4.2.6.8 and 6.1.1.4'
O O 0.0492 0.0322 'International Tables Vol C Tables 4.2.6.8 and 6.1.1.4'

loop_
_geom_angle_atom_site_label_1
_geom_angle_atom_site_label_2
_geom_angle_atom_site_label_3
_geom_angle
C1' O1 C3 117.9(3)
C14 O2 H2 109.5
C25 O3 C16 118.3(3)
C21 O5 C24 121.4(3)
C2' O8 H8 109.5
H9A O9 H9B 109.5
C2 C1 C10 114.9(3)
C2 C1 H1A 108.5
C10 C1 H1A 108.5
C2 C1 H1B 108.5
C10 C1 H1B 108.5
H1A C1 H1B 107.5
C3 C2 C1 111.9(3)
C3 C2 H2A 109.2
C1 C2 H2A 109.2
C3 C2 H2B 109.2
C1 C2 H2B 109.2
H2A C2 H2B 107.9
O1 C3 C2 107.4(3)
O1 C3 C4 108.0(3)
C2 C3 C4 112.0(3)
O1 C3 H3 109.8
C2 C3 H3 109.8
C4 C3 H3 109.8
C3 C4 C5 113.7(3)
C3 C4 H4A 108.8
C5 C4 H4A 108.8
C3 C4 H4B 108.8
C5 C4 H4B 108.8
H4A C4 H4B 107.7
C6 C5 C4 109.5(3)
C6 C5 C10 112.4(3)
C4 C5 C10 112.8(3)
C6 C5 H5 107.3
C4 C5 H5 107.3
C10 C5 H5 107.3
C7 C6 C5 111.8(3)
C7 C6 H6A 109.3
C5 C6 H6A 109.3
C7 C6 H6B 109.3
C5 C6 H6B 109.3
H6A C6 H6B 107.9
C6 C7 C8 111.3(3)
C6 C7 H7A 109.4
C8 C7 H7A 109.4
C6 C7 H7B 109.4
C8 C7 H7B 109.4
H7A C7 H7B 108.0
C14 C8 C7 111.7(3)
C14 C8 C9 113.9(3)
C7 C8 C9 111.6(3)
C14 C8 H8A 106.4
C7 C8 H8A 106.4
C9 C8 H8A 106.4
C11 C9 C8 110.4(3)
C11 C9 C10 113.4(3)
C8 C9 C10 111.5(3)
C11 C9 H9 107.1
C8 C9 H9 107.1
C10 C9 H9 107.1
C1 C10 C19 107.1(3)
C1 C10 C5 107.8(3)
C19 C10 C5 108.3(3)
C1 C10 C9 112.3(3)
C19 C10 C9 111.6(3)
C5 C10 C9 109.5(3)
C12 C11 C9 112.2(3)
C12 C11 H11A 109.2
C9 C11 H11A 109.2
C12 C11 H11B 109.2
C9 C11 H11B 109.2
H11A C11 H11B 107.9
C11 C12 C13 113.9(3)
C11 C12 H12A 108.8
C13 C12 H12A 108.8
C11 C12 H12B 108.8
C13 C12 H12B 108.8
H12A C12 H12B 107.7
C18 C13 C12 109.2(3)
C18 C13 C14 113.2(3)
C12 C13 C14 108.4(3)
C18 C13 C17 113.5(3)
C12 C13 C17 108.5(3)
C14 C13 C17 103.8(3)
O2 C14 C8 108.6(3)
O2 C14 C15 103.7(3)
C8 C14 C15 117.0(3)
O2 C14 C13 110.6(3)
C8 C14 C13 113.9(3)
C15 C14 C13 102.6(3)
C16 C15 C14 105.2(3)
C16 C15 H15A 110.7
C14 C15 H15A 110.7
C16 C15 H15B 110.7
C14 C15 H15B 110.7
H15A C15 H15B 108.8
O3 C16 C15 110.8(3)
O3 C16 C17 108.2(3)
C15 C16 C17 106.5(3)
O3 C16 H16 110.4
C15 C16 H16 110.4
C17 C16 H16 110.4
C20 C17 C16 114.8(3)
C20 C17 C13 116.2(3)
C16 C17 C13 105.6(3)
C20 C17 H17 106.5
C16 C17 H17 106.5
C13 C17 H17 106.5
C13 C18 H18A 109.5
C13 C18 H18B 109.5
H18A C18 H18B 109.5
C13 C18 H18C 109.5
H18A C18 H18C 109.5
H18B C18 H18C 109.5
C10 C19 H19A 109.5
C10 C19 H19B 109.5
H19A C19 H19B 109.5
C10 C19 H19C 109.5
H19A C19 H19C 109.5
H19B C19 H19C 109.5
C21 C20 C22 115.8(3)
C21 C20 C17 119.5(3)
C22 C20 C17 124.6(3)
C20 C21 O5 124.2(3)
C20 C21 H21 117.9
O5 C21 H21 117.9
C23 C22 C20 120.7(4)
C23 C22 H22 119.7
C20 C22 H22 119.7
C22 C23 C24 121.4(4)
C22 C23 H23 119.3
C24 C23 H23 119.3
O6 C24 O5 117.3(4)
O6 C24 C23 126.7(4)
O5 C24 C23 116.0(3)
O4 C25 O3 122.5(5)
O4 C25 C26 125.5(4)
O3 C25 C26 112.0(4)
C25 C26 H26A 109.5
C25 C26 H26B 109.5
H26A C26 H26B 109.5
C25 C26 H26C 109.5
H26A C26 H26C 109.5
H26B C26 H26C 109.5
O7 C1' O1 125.4(4)
O7 C1' C2' 122.4(4)
O1 C1' C2' 112.1(4)
O8 C2' C3' 113.6(5)
O8 C2' C1' 111.0(4)
C3' C2' C1' 111.5(5)
O8 C2' H2' 106.8
C3' C2' H2' 106.8
C1' C2' H2' 106.8
C2' C3' H3'A 109.5
C2' C3' H3'B 109.5
H3'A C3' H3'B 109.5
C2' C3' H3'C 109.5
H3'A C3' H3'C 109.5
H3'B C3' H3'C 109.5

loop_
_geom_bond_atom_site_label_1
_geom_bond_atom_site_label_2
_geom_bond_distance
O1 C1' 1.322(5)
O1 C3 1.473(4)
O2 C14 1.443(4)
O2 H2 0.8200
O3 C25 1.331(5)
O3 C16 1.464(5)
O4 C25 1.203(6)
O5 C21 1.366(4)
O5 C24 1.378(5)
O6 C24 1.205(5)
O7 C1' 1.216(5)
O8 C2' 1.405(6)
O8 H8 0.8200
O9 H9A 0.8501
O9 H9B 0.8497
C1 C2 1.522(5)
C1 C10 1.537(5)
C1 H1A 0.9700
C1 H1B 0.9700
C2 C3 1.517(5)
C2 H2A 0.9700
C2 H2B 0.9700
C3 C4 1.519(5)
C3 H3 0.9800
C4 C5 1.534(5)
C4 H4A 0.9700
C4 H4B 0.9700
C5 C6 1.531(5)
C5 C10 1.553(5)
C5 H5 0.9800
C6 C7 1.523(6)
C6 H6A 0.9700
C6 H6B 0.9700
C7 C8 1.535(5)
C7 H7A 0.9700
C7 H7B 0.9700
C8 C14 1.533(5)
C8 C9 1.549(4)
C8 H8A 0.9800
C9 C11 1.530(5)
C9 C10 1.568(5)
C9 H9 0.9800
C10 C19 1.545(5)
C11 C12 1.525(5)
C11 H11A 0.9700
C11 H11B 0.9700
C12 C13 1.541(4)
C12 H12A 0.9700
C12 H12B 0.9700
C13 C18 1.529(5)
C13 C14 1.559(5)
C13 C17 1.567(5)
C14 C15 1.539(5)
C15 C16 1.533(6)
C15 H15A 0.9700
C15 H15B 0.9700
C16 C17 1.558(5)
C16 H16 0.9800
C17 C20 1.513(5)
C17 H17 0.9800
C18 H18A 0.9600
C18 H18B 0.9600
C18 H18C 0.9600
C19 H19A 0.9600
C19 H19B 0.9600
C19 H19C 0.9600
C20 C21 1.329(5)
C20 C22 1.446(5)
C21 H21 0.9300
C22 C23 1.357(5)
C22 H22 0.9300
C23 C24 1.419(6)
C23 H23 0.9300
C25 C26 1.483(7)
C26 H26A 0.9600
C26 H26B 0.9600
C26 H26C 0.9600
C1' C2' 1.522(6)
C2' C3' 1.435(8)
C2' H2' 0.9800
C3' H3'A 0.9600
C3' H3'B 0.9600
C3' H3'C 0.9600

loop_
_geom_torsion_atom_site_label_1
_geom_torsion_atom_site_label_2
_geom_torsion_atom_site_label_3
_geom_torsion_atom_site_label_4
_geom_torsion
C10 C1 C2 C3 54.7(4)
C1' O1 C3 C2 144.8(3)
C1' O1 C3 C4 -94.1(4)
C1 C2 C3 O1 68.1(4)
C1 C2 C3 C4 -50.4(4)
O1 C3 C4 C5 -67.5(4)
C2 C3 C4 C5 50.7(4)
C3 C4 C5 C6 -179.0(3)
C3 C4 C5 C10 -53.0(4)
C4 C5 C6 C7 70.3(4)
C10 C5 C6 C7 -55.9(4)
C5 C6 C7 C8 55.5(4)
C6 C7 C8 C14 175.8(3)
C6 C7 C8 C9 -55.4(4)
C14 C8 C9 C11 -50.2(4)
C7 C8 C9 C11 -177.8(3)
C14 C8 C9 C10 -177.2(3)
C7 C8 C9 C10 55.2(4)
C2 C1 C10 C19 -170.8(3)
C2 C1 C10 C5 -54.4(4)
C2 C1 C10 C9 66.4(4)
C6 C5 C10 C1 176.9(3)
C4 C5 C10 C1 52.5(4)
C6 C5 C10 C19 -67.5(4)
C4 C5 C10 C19 168.1(3)
C6 C5 C10 C9 54.4(4)
C4 C5 C10 C9 -70.0(4)
C11 C9 C10 C1 61.0(4)
C8 C9 C10 C1 -173.7(3)
C11 C9 C10 C19 -59.3(4)
C8 C9 C10 C19 66.0(4)
C11 C9 C10 C5 -179.2(3)
C8 C9 C10 C5 -53.9(4)
C8 C9 C11 C12 52.9(4)
C10 C9 C11 C12 178.7(3)
C9 C11 C12 C13 -57.6(4)
C11 C12 C13 C18 -69.3(4)
C11 C12 C13 C14 54.4(4)
C11 C12 C13 C17 166.5(3)
C7 C8 C14 O2 -57.9(4)
C9 C8 C14 O2 174.5(3)
C7 C8 C14 C15 58.9(4)
C9 C8 C14 C15 -68.6(4)
C7 C8 C14 C13 178.4(3)
C9 C8 C14 C13 50.9(4)
C18 C13 C14 O2 -52.1(4)
C12 C13 C14 O2 -173.4(3)
C17 C13 C14 O2 71.4(3)
C18 C13 C14 C8 70.5(4)
C12 C13 C14 C8 -50.8(4)
C17 C13 C14 C8 -166.0(3)
C18 C13 C14 C15 -162.1(3)
C12 C13 C14 C15 76.6(3)
C17 C13 C14 C15 -38.6(3)
O2 C14 C15 C16 -76.2(3)
C8 C14 C15 C16 164.3(3)
C13 C14 C15 C16 38.9(3)
C25 O3 C16 C15 85.2(4)
C25 O3 C16 C17 -158.3(3)
C14 C15 C16 O3 93.5(3)
C14 C15 C16 C17 -24.0(4)
O3 C16 C17 C20 9.7(4)
C15 C16 C17 C20 129.0(3)
O3 C16 C17 C13 -119.6(3)
C15 C16 C17 C13 -0.4(4)
C18 C13 C17 C20 18.9(4)
C12 C13 C17 C20 140.4(3)
C14 C13 C17 C20 -104.4(3)
C18 C13 C17 C16 147.4(3)
C12 C13 C17 C16 -91.0(3)
C14 C13 C17 C16 24.1(3)
C16 C17 C20 C21 122.0(4)
C13 C17 C20 C21 -114.1(4)
C16 C17 C20 C22 -60.7(5)
C13 C17 C20 C22 63.2(4)
C22 C20 C21 O5 -2.8(5)
C17 C20 C21 O5 174.8(3)
C24 O5 C21 C20 -3.7(6)
C21 C20 C22 C23 4.4(5)
C17 C20 C22 C23 -173.1(3)
C20 C22 C23 C24 0.3(6)
C21 O5 C24 O6 -173.1(4)
C21 O5 C24 C23 8.1(6)
C22 C23 C24 O6 174.9(5)
C22 C23 C24 O5 -6.4(6)
C16 O3 C25 O4 -1.5(6)
C16 O3 C25 C26 178.9(3)
C3 O1 C1' O7 -7.3(6)
C3 O1 C1' C2' 172.2(4)
O7 C1' C2' O8 -22.1(7)
O1 C1' C2' O8 158.4(5)
O7 C1' C2' C3' 105.6(6)
O1 C1' C2' C3' -73.9(6)
